data_7705660
loop_
_publ_author_name
'Zhao, Ming-Gang'
'Li, Li'
'He, Ru-Ru'
'Zhang, Xiang'
'Ma, Jian-Ping'
'Su, Ji-Hu'
'Zheng, Wenjun'

_publ_section_title
;
 1,2,4-Triazolato paddlewheel dibismuth complexes with very short
 Bi(II)-Bi(II) bonds: bismuth(III) oxidation of 1,2,4-triazolato anions
 into neutral <i>N</i>-1,2,4-triazolyl radicals.
;
_journal_issue 43
_journal_name_full 'Dalton transactions (Cambridge, England : 2003)'
_journal_page_first 15190
_journal_page_last 15194
_journal_paper_doi 10.1039/d0dt03225e
_journal_volume 49
_journal_year 2020
_chemical_formula_moiety 'C32 H56 Bi2 N12'
_chemical_formula_sum 'C32 H56 Bi2 N12'
_chemical_formula_weight 1026.85
_space_group_crystal_system triclinic
_space_group_IT_number 2
_space_group_name_Hall '-P 1'
_space_group_name_H-M_alt 'P -1'
_atom_sites_solution_hydrogens geom
_atom_sites_solution_primary iterative
_atom_sites_solution_secondary difmap
_audit_creation_date 2019-06-30
_audit_creation_method
;
  Olex2 1.2
  (compiled Apr 23 2013 17:54:37, GUI svn.r4466)
;
_audit_update_record
;
2019-07-01 deposited with the CCDC.	2020-10-09 downloaded from the CCDC.
;
_cell_angle_alpha 97.933(3)
_cell_angle_beta 99.017(3)
_cell_angle_gamma 96.358(3)
_cell_formula_units_Z 1
_cell_length_a 10.1097(3)
_cell_length_b 10.1538(3)
_cell_length_c 10.1748(4)
_cell_measurement_reflns_used 4715
_cell_measurement_temperature 293(2)
_cell_measurement_theta_max 28.7520
_cell_measurement_theta_min 3.3680
_cell_volume 1012.28(6)
_computing_cell_refinement 'CrysAlisPro 1.171.38.41 (Rigaku OD, 2015)'
_computing_data_collection 'CrysAlisPro 1.171.38.41 (Rigaku OD, 2015)'
_computing_data_reduction 'CrysAlisPro 1.171.38.41 (Rigaku OD, 2015)'
_computing_molecular_graphics
;
O. V. Dolomanov, L. J. Bourhis, R. J. Gildea, J. A. K. Howard and H. Puschmann,
OLEX2: a complete structure solution, refinement and analysis program.
J. Appl. Cryst. (2009). 42, 339-341.
;
_computing_publication_material
;
O. V. Dolomanov, L. J. Bourhis, R. J. Gildea, J. A. K. Howard and H. Puschmann,
OLEX2: a complete structure solution, refinement and analysis program.
J. Appl. Cryst. (2009). 42, 339-341.
;
_computing_structure_refinement
;
XL, G.M. Sheldrick, Acta Cryst.
(2008). A64, 112-122
;
_computing_structure_solution
;
olex2.solve (L.J. Bourhis, O.V. Dolomanov, R.J. Gildea, J.A.K. Howard,
H. Puschmann, in preparation, 2011)
;
_diffrn_ambient_temperature 293(2)
_diffrn_detector 'CCD plate'
_diffrn_detector_area_resol_mean 16.0251
_diffrn_detector_type Eos
_diffrn_measured_fraction_theta_full 0.9982
_diffrn_measured_fraction_theta_max 0.8603
_diffrn_measurement_details
;
List of Runs (angles in degrees, time in seconds):

  # Type    Start    End  Width  t~exp~   \w     \q     \k     \f   Frames
#--------------------------------------------------------------------------
  1  \w     -1.00  83.00   1.00   13.88    --   15.68  57.00-180.00   84
  2  \w    -54.00  35.00   1.00   13.88    --   15.68 -37.00   0.00   89
  3  \w    -11.00  83.00   1.00   13.88    --   15.68  77.00 -90.00   94
  4  \w     -1.00  83.00   1.00   13.88    --   15.68  57.00 150.00   84
  5  \w    -44.00  50.00   1.00   13.88    --  -17.25  77.00   0.00   94
  6  \w    -25.00  22.00   1.00   13.88    --  -17.25 -99.00 150.00   47
  7  \w    -52.00  34.00   1.00   13.88    --   15.68 -77.00-180.00   86
;
_diffrn_measurement_device 'four-circle diffractometer'
_diffrn_measurement_device_type 'Xcalibur, Eos'
_diffrn_measurement_method '\w scans'
_diffrn_orient_matrix_type 'CrysAlisPro convention (1999,Acta A55,543-557)'
_diffrn_orient_matrix_UB_11 -0.0374916000
_diffrn_orient_matrix_UB_12 0.0550136000
_diffrn_orient_matrix_UB_13 0.0045669000
_diffrn_orient_matrix_UB_21 0.0611113000
_diffrn_orient_matrix_UB_22 0.0450183000
_diffrn_orient_matrix_UB_23 0.0180855000
_diffrn_orient_matrix_UB_31 0.0005564000
_diffrn_orient_matrix_UB_32 0.0037674000
_diffrn_orient_matrix_UB_33 -0.0690084000
_diffrn_radiation_monochromator graphite
_diffrn_radiation_probe x-ray
_diffrn_radiation_type 'Mo K\a'
_diffrn_radiation_wavelength 0.71073
_diffrn_reflns_av_R_equivalents 0.0326
_diffrn_reflns_av_unetI/netI 0.0511
_diffrn_reflns_limit_h_max 12
_diffrn_reflns_limit_h_min -12
_diffrn_reflns_limit_k_max 12
_diffrn_reflns_limit_k_min -12
_diffrn_reflns_limit_l_max 12
_diffrn_reflns_limit_l_min -11
_diffrn_reflns_number 11744
_diffrn_reflns_theta_full 25.67
_diffrn_reflns_theta_max 25.68
_diffrn_reflns_theta_min 3.09
_diffrn_source 'fine-focus sealed X-ray tube'
_diffrn_source_type 'Enhance (Mo) X-ray Source'
_exptl_absorpt_coefficient_mu 8.717
_exptl_absorpt_correction_T_max 1.00000
_exptl_absorpt_correction_T_min 0.22139
_exptl_absorpt_correction_type multi-scan
_exptl_absorpt_process_details
;
CrysAlisPro 1.171.38.41 (Rigaku Oxford Diffraction, 2015)
Empirical absorption correction using spherical harmonics,
 implemented in SCALE3 ABSPACK scaling algorithm.
;
_exptl_crystal_colour orange
_exptl_crystal_density_diffrn 1.684
_exptl_crystal_density_method 'not measured'
_exptl_crystal_description block
_exptl_crystal_F_000 498
_exptl_crystal_size_max 0.27
_exptl_crystal_size_mid 0.22
_exptl_crystal_size_min 0.08
_refine_diff_density_max 1.546
_refine_diff_density_min -0.729
_refine_diff_density_rms 0.107
_refine_ls_extinction_method none
_refine_ls_goodness_of_fit_ref 1.067
_refine_ls_hydrogen_treatment mixed
_refine_ls_matrix_type full
_refine_ls_number_parameters 239
_refine_ls_number_reflns 3835
_refine_ls_number_restraints 66
_refine_ls_restrained_S_all 1.067
_refine_ls_R_factor_all 0.0452
_refine_ls_R_factor_gt 0.0334
_refine_ls_shift/su_max 0.002
_refine_ls_shift/su_mean 0.000
_refine_ls_structure_factor_coef Fsqd
_refine_ls_weighting_details 'calc w=1/[\s^2^(Fo^2^)+(0.0305P)^2^+0.0000P] where P=(Fo^2^+2Fc^2^)/3'
_refine_ls_weighting_scheme calc
_refine_ls_wR_factor_gt 0.0697
_refine_ls_wR_factor_ref 0.0772
_reflns_number_gt 3185
_reflns_number_total 3835
_reflns_threshold_expression >2sigma(I)
_cod_data_source_file d0dt03225e2.cif
_cod_data_source_block 20190415-1
_cod_depositor_comments 'Adding full bibliography for 7705659--7705660.cif.'
_cod_database_code 7705660
_reflns_odcompleteness_completeness 99.82
_reflns_odcompleteness_iscentric 1
_reflns_odcompleteness_theta 26.32
_olex2_refinement_description
;
1. Fixed Uiso
 At 1.2 times of:
  All C(H) groups
 At 1.5 times of:
  All C(H,H,H) groups
2. Shared sites
{C11, C11'}
{C14, C14'}
{C15, C15'}
3. Uiso/Uaniso restraints and constraints
C6 \\sim C7 \\sim C8: within 1.7A with sigma of 0.002 and sigma for terminal atoms of 0.002
C10 \\sim C11 \\sim C11' \\sim C10': within 1.7A with sigma of 0.005 and sigma for terminal atoms of 0.005
Uanis(C9) \\sim Ueq, Uanis(C9') \\sim Ueq, Uanis(C16) \\sim Ueq, Uanis(C16') \\sim Ueq: with sigma of 0.005 and sigma for terminal atoms of 0.01
Uanis(C11) = Uanis(C11')
Uanis(C14) = Uanis(C14')
Uanis(C15) = Uanis(C15')
4. Others
 Sof(C9')=Sof(H9'A)=Sof(H9'B)=Sof(H9'C)=Sof(C10')=Sof(H10D)=Sof(H10E)=
 Sof(H10F)=Sof(C11')=Sof(H11')=1-FVAR(1)
 Sof(C9)=Sof(H9A)=Sof(H9B)=Sof(H9C)=Sof(C10)=Sof(H10A)=Sof(H10B)=Sof(H10C)=
 Sof(C11)=Sof(H11)=FVAR(1)
 Sof(C14')=Sof(H14')=Sof(C15')=Sof(H15D)=Sof(H15E)=Sof(H15F)=Sof(C16')=
 Sof(H16D)=Sof(H16E)=Sof(H16F)=1-FVAR(2)
 Sof(C14)=Sof(H14)=Sof(C15)=Sof(H15A)=Sof(H15B)=Sof(H15C)=Sof(C16)=Sof(H16A)=
 Sof(H16B)=Sof(H16C)=FVAR(2)
5.a Ternary CH refined with riding coordinates:
 C2(H2), C11(H11), C11'(H11'), C14(H14), C14'(H14'), C6(H6)
5.b Me refined with riding coordinates:
 C9(H9A,H9B,H9C), C10(H10A,H10B,H10C), C9'(H9'A,H9'B,H9'C), C10'(H10D,H10E,
 H10F), C15(H15A,H15B,H15C), C16(H16A,H16B,H16C), C15'(H15D,H15E,H15F),
 C16'(H16D,H16E,H16F), C7(H7A,H7B,H7C), C8(H8A,H8B,H8C)
5.c Idealised Me refined as rotating group:
 C1(H1A,H1B,H1C), C3(H3A,H3B,H3C)
;
_oxdiff_exptl_absorpt_empirical_details
;
Empirical correction (ABSPACK) includes:
- Absorption correction using spherical harmonics
- Frame scaling
;
_oxdiff_exptl_absorpt_empirical_full_max 3.633
_oxdiff_exptl_absorpt_empirical_full_min 0.674

loop_
_space_group_symop_id
_space_group_symop_operation_xyz
1 'x, y, z'
2 '-x, -y, -z'

loop_
_atom_site_label
_atom_site_type_symbol
_atom_site_fract_x
_atom_site_fract_y
_atom_site_fract_z
_atom_site_U_iso_or_equiv
_atom_site_adp_type
_atom_site_occupancy
_atom_site_symmetry_multiplicity
_atom_site_calc_flag
_atom_site_refinement_flags
_atom_site_disorder_assembly
_atom_site_disorder_group
Bi1 Bi 0.47881(2) 1.13270(2) 1.05302(2) 0.05388(12) Uani 1 1 d . . .
C1 C 0.3139(13) 1.0647(11) 1.5267(9) 0.151(5) Uani 1 1 d . . .
H1A H 0.4103 1.0776 1.5536 0.227 Uiso 1 1 calc R . .
H1B H 0.2774 0.9787 1.5442 0.227 Uiso 1 1 calc R . .
H1C H 0.2763 1.1340 1.5770 0.227 Uiso 1 1 calc R . .
C2 C 0.2807(11) 1.0703(8) 1.3874(8) 0.099(3) Uani 1 1 d . . .
H2 H 0.1822 1.0472 1.3680 0.119 Uiso 1 1 calc R . .
C3 C 0.3021(12) 1.2006(8) 1.3475(10) 0.127(4) Uani 1 1 d . . .
H3A H 0.2585 1.2627 1.4003 0.190 Uiso 1 1 calc R . .
H3B H 0.2647 1.1947 1.2538 0.190 Uiso 1 1 calc R . .
H3C H 0.3972 1.2314 1.3618 0.190 Uiso 1 1 calc R . .
C4 C 0.3296(8) 0.9599(7) 1.2970(7) 0.070(2) Uani 1 1 d . . .
C5 C 0.3661(8) 0.7684(7) 1.2173(7) 0.072(2) Uani 1 1 d . . .
C12 C 0.1787(8) 0.8598(8) 0.7547(8) 0.076(2) Uani 1 1 d . . .
C13 C 0.1588(8) 1.0571(8) 0.8370(8) 0.074(2) Uani 1 1 d . . .
N1 N 0.3908(6) 0.9769(5) 1.1953(5) 0.0584(14) Uani 1 1 d . . .
N2 N 0.4139(6) 0.8502(5) 1.1413(5) 0.0617(15) Uani 1 1 d . . .
N3 N 0.3138(8) 0.8294(6) 1.3170(7) 0.085(2) Uani 1 1 d . . .
N4 N 0.2801(6) 1.0356(5) 0.8922(5) 0.0578(14) Uani 1 1 d . A .
N5 N 0.2944(6) 0.9066(5) 0.8381(5) 0.0603(14) Uani 1 1 d . . .
N6 N 0.0915(7) 0.9495(8) 0.7516(8) 0.091(2) Uani 1 1 d . A .
C9 C 0.224(3) 0.636(3) 0.726(3) 0.178(13) Uani 0.486(13) 1 d PU A 1
H9A H 0.2180 0.5576 0.6601 0.268 Uiso 0.486(13) 1 calc PR A 1
H9B H 0.1906 0.6112 0.8040 0.268 Uiso 0.486(13) 1 calc PR A 1
H9C H 0.3164 0.6767 0.7521 0.268 Uiso 0.486(13) 1 calc PR A 1
C10 C 0.056(2) 0.716(2) 0.553(3) 0.150(3) Uani 0.486(13) 1 d PU A 1
H10A H 0.0920 0.6765 0.4778 0.225 Uiso 0.486(13) 1 calc PR A 1
H10B H 0.0390 0.8058 0.5412 0.225 Uiso 0.486(13) 1 calc PR A 1
H10C H -0.0275 0.6636 0.5584 0.225 Uiso 0.486(13) 1 calc PR A 1
C11 C 0.1508(13) 0.7219(12) 0.6752(14) 0.148(2) Uani 0.486(13) 1 d PU A 1
H11 H 0.0781 0.6968 0.7240 0.178 Uiso 0.486(13) 1 calc PR A 1
C9' C 0.2669(19) 0.6618(18) 0.645(2) 0.099(6) Uani 0.514(13) 1 d PU A 2
H9'A H 0.3101 0.6310 0.7242 0.149 Uiso 0.514(13) 1 calc PR A 2
H9'B H 0.3292 0.7270 0.6185 0.149 Uiso 0.514(13) 1 calc PR A 2
H9'C H 0.2389 0.5873 0.5736 0.149 Uiso 0.514(13) 1 calc PR A 2
C10' C 0.038(2) 0.640(2) 0.693(3) 0.150(3) Uani 0.514(13) 1 d PU A 2
H10D H 0.0615 0.5959 0.7694 0.225 Uiso 0.514(13) 1 calc PR A 2
H10E H 0.0081 0.5732 0.6138 0.225 Uiso 0.514(13) 1 calc PR A 2
H10F H -0.0325 0.6925 0.7073 0.225 Uiso 0.514(13) 1 calc PR A 2
C11' C 0.1508(13) 0.7219(12) 0.6752(14) 0.148(2) Uani 0.514(13) 1 d PU A 2
H11' H 0.1170 0.7437 0.5863 0.178 Uiso 0.514(13) 1 calc PR A 2
C14 C 0.1034(10) 1.1852(11) 0.8720(12) 0.114(4) Uani 0.56(2) 1 d P A 3
H14 H 0.1791 1.2453 0.9296 0.137 Uiso 0.56(2) 1 calc PR A 3
C15 C 0.0014(13) 1.1771(12) 0.9513(12) 0.152(5) Uani 0.56(2) 1 d P A 3
H15A H -0.0727 1.1112 0.9049 0.229 Uiso 0.56(2) 1 calc PR A 3
H15B H -0.0297 1.2629 0.9672 0.229 Uiso 0.56(2) 1 calc PR A 3
H15C H 0.0370 1.1516 1.0358 0.229 Uiso 0.56(2) 1 calc PR A 3
C16 C 0.069(2) 1.2533(18) 0.746(2) 0.109(8) Uani 0.56(2) 1 d PU A 3
H16A H 0.0096 1.1911 0.6769 0.164 Uiso 0.56(2) 1 calc PR A 3
H16B H 0.1510 1.2805 0.7147 0.164 Uiso 0.56(2) 1 calc PR A 3
H16C H 0.0259 1.3306 0.7699 0.164 Uiso 0.56(2) 1 calc PR A 3
C14' C 0.1034(10) 1.1852(11) 0.8720(12) 0.114(4) Uani 0.44(2) 1 d P A 4
H14' H 0.0401 1.1746 0.7866 0.137 Uiso 0.44(2) 1 calc PR A 4
C15' C 0.0014(13) 1.1771(12) 0.9513(12) 0.152(5) Uani 0.44(2) 1 d P A 4
H15D H 0.0248 1.2455 1.0293 0.229 Uiso 0.44(2) 1 calc PR A 4
H15E H -0.0074 1.0905 0.9792 0.229 Uiso 0.44(2) 1 calc PR A 4
H15F H -0.0828 1.1897 0.8994 0.229 Uiso 0.44(2) 1 calc PR A 4
C16' C 0.169(3) 1.291(3) 0.854(3) 0.143(13) Uani 0.44(2) 1 d PU A 4
H16D H 0.2456 1.3168 0.9248 0.214 Uiso 0.44(2) 1 calc PR A 4
H16E H 0.1124 1.3604 0.8531 0.214 Uiso 0.44(2) 1 calc PR A 4
H16F H 0.1995 1.2754 0.7687 0.214 Uiso 0.44(2) 1 calc PR A 4
C6 C 0.3741(15) 0.6206(11) 1.1921(18) 0.185(4) Uani 1 1 d U . .
H6 H 0.4052 0.6011 1.1058 0.223 Uiso 1 1 calc R . .
C7 C 0.2475(14) 0.5451(10) 1.1794(15) 0.188(4) Uani 1 1 d U . .
H7A H 0.2360 0.4731 1.1051 0.282 Uiso 1 1 calc R . .
H7B H 0.1783 0.6015 1.1636 0.282 Uiso 1 1 calc R . .
H7C H 0.2411 0.5089 1.2608 0.282 Uiso 1 1 calc R . .
C8 C 0.4659(13) 0.5782(10) 1.2897(16) 0.189(4) Uani 1 1 d U . .
H8A H 0.4533 0.6166 1.3777 0.283 Uiso 1 1 calc R . .
H8B H 0.5564 0.6067 1.2779 0.283 Uiso 1 1 calc R . .
H8C H 0.4511 0.4821 1.2805 0.283 Uiso 1 1 calc R . .

loop_
_atom_site_aniso_label
_atom_site_aniso_U_11
_atom_site_aniso_U_22
_atom_site_aniso_U_33
_atom_site_aniso_U_23
_atom_site_aniso_U_13
_atom_site_aniso_U_12
Bi1 0.0693(2) 0.03107(15) 0.06207(19) 0.00236(11) 0.01362(14) 0.01360(12)
C1 0.275(16) 0.123(9) 0.080(6) 0.011(6) 0.076(8) 0.076(10)
C2 0.154(9) 0.069(6) 0.090(6) 0.009(4) 0.056(6) 0.035(6)
C3 0.223(13) 0.061(6) 0.122(7) 0.012(5) 0.085(8) 0.054(7)
C4 0.092(6) 0.049(4) 0.077(5) 0.010(4) 0.027(4) 0.022(4)
C5 0.101(6) 0.046(4) 0.071(5) 0.011(4) 0.024(4) 0.009(4)
C12 0.069(5) 0.059(5) 0.090(6) -0.007(4) 0.002(5) 0.006(4)
C13 0.065(5) 0.070(5) 0.094(6) 0.022(5) 0.017(4) 0.022(4)
N1 0.076(4) 0.037(3) 0.068(3) 0.008(2) 0.025(3) 0.014(3)
N2 0.087(4) 0.038(3) 0.066(3) 0.010(3) 0.025(3) 0.015(3)
N3 0.133(6) 0.047(4) 0.091(4) 0.025(3) 0.054(4) 0.015(4)
N4 0.062(4) 0.038(3) 0.070(3) 0.001(3) 0.007(3) 0.011(3)
N5 0.073(4) 0.040(3) 0.067(3) 0.004(3) 0.009(3) 0.018(3)
N6 0.065(4) 0.090(5) 0.113(6) 0.011(5) 0.007(4) 0.014(4)
C9 0.183(16) 0.163(15) 0.183(15) 0.022(10) 0.020(10) 0.024(10)
C10 0.128(5) 0.096(5) 0.180(6) -0.050(5) -0.034(5) -0.007(5)
C11 0.126(4) 0.094(4) 0.181(4) -0.049(4) -0.030(4) -0.006(4)
C9' 0.101(9) 0.074(8) 0.116(9) -0.024(7) 0.022(8) 0.028(7)
C10' 0.128(6) 0.095(5) 0.184(6) -0.050(5) -0.024(5) -0.007(5)
C11' 0.126(4) 0.094(4) 0.181(4) -0.049(4) -0.030(4) -0.006(4)
C14 0.093(7) 0.091(7) 0.183(11) 0.047(7) 0.054(7) 0.051(6)
C15 0.192(13) 0.143(10) 0.155(10) 0.029(8) 0.080(9) 0.088(10)
C16 0.113(11) 0.098(10) 0.128(11) 0.034(7) 0.032(8) 0.029(8)
C14' 0.093(7) 0.091(7) 0.183(11) 0.047(7) 0.054(7) 0.051(6)
C15' 0.192(13) 0.143(10) 0.155(10) 0.029(8) 0.080(9) 0.088(10)
C16' 0.139(15) 0.135(15) 0.157(16) 0.014(9) 0.036(10) 0.032(9)
C6 0.198(10) 0.051(4) 0.291(11) 0.042(6) -0.015(8) 0.008(5)
C7 0.199(10) 0.055(5) 0.293(11) 0.040(6) -0.014(8) 0.008(5)
C8 0.200(10) 0.056(5) 0.294(11) 0.039(6) -0.015(8) 0.009(5)

loop_
_atom_type_symbol
_atom_type_description
_atom_type_scat_dispersion_real
_atom_type_scat_dispersion_imag
_atom_type_scat_source
C C 0.0033 0.0016 'International Tables Vol C Tables 4.2.6.8 and 6.1.1.4'
H H 0.0000 0.0000 'International Tables Vol C Tables 4.2.6.8 and 6.1.1.4'
N N 0.0061 0.0033 'International Tables Vol C Tables 4.2.6.8 and 6.1.1.4'
Bi Bi -4.1077 10.2566 'International Tables Vol C Tables 4.2.6.8 and 6.1.1.4'

loop_
_geom_angle_atom_site_label_1
_geom_angle_atom_site_label_2
_geom_angle_atom_site_label_3
_geom_angle
_geom_angle_site_symmetry_1
_geom_angle_site_symmetry_3
_geom_angle_publ_flag
N1 Bi1 Bi1 72.04(11) . 2_677 ?
N1 Bi1 N5 85.22(18) . 2_677 ?
N2 Bi1 Bi1 72.77(12) 2_677 2_677 ?
N2 Bi1 N1 144.81(15) 2_677 . ?
N2 Bi1 N5 84.11(18) 2_677 2_677 ?
N4 Bi1 Bi1 72.89(11) . 2_677 ?
N4 Bi1 N1 84.23(18) . . ?
N4 Bi1 N2 85.37(19) . 2_677 ?
N4 Bi1 N5 144.62(16) . 2_677 ?
N5 Bi1 Bi1 71.73(12) 2_677 2_677 ?
H1A C1 H1B 109.5 . . ?
H1A C1 H1C 109.5 . . ?
H1B C1 H1C 109.5 . . ?
C2 C1 H1A 109.5 . . ?
C2 C1 H1B 109.5 . . ?
C2 C1 H1C 109.5 . . ?
C1 C2 H2 103.4 . . ?
C1 C2 C3 116.7(9) . . ?
C1 C2 C4 114.0(8) . . ?
C3 C2 H2 103.4 . . ?
C3 C2 C4 113.7(7) . . ?
C4 C2 H2 103.4 . . ?
C2 C3 H3A 109.5 . . ?
C2 C3 H3B 109.5 . . ?
C2 C3 H3C 109.5 . . ?
H3A C3 H3B 109.5 . . ?
H3A C3 H3C 109.5 . . ?
H3B C3 H3C 109.5 . . ?
N1 C4 C2 125.6(7) . . ?
N1 C4 N3 112.6(6) . . ?
N3 C4 C2 121.8(7) . . ?
N2 C5 N3 113.7(6) . . ?
N2 C5 C6 121.8(9) . . ?
N3 C5 C6 124.5(9) . . ?
N5 C12 N6 112.5(7) . . ?
N5 C12 C11 123.1(8) . . ?
N6 C12 C11 124.4(9) . . ?
N4 C13 N6 112.1(7) . . ?
N4 C13 C14 122.9(8) . . ?
N6 C13 C14 125.0(8) . . ?
C4 N1 Bi1 148.0(4) . . ?
C4 N1 N2 105.8(5) . . ?
N2 N1 Bi1 106.2(3) . . ?
C5 N2 Bi1 145.4(4) . 2_677 ?
C5 N2 N1 105.6(5) . . ?
N1 N2 Bi1 109.0(4) . 2_677 ?
C5 N3 C4 102.3(6) . . ?
C13 N4 Bi1 143.9(5) . . ?
C13 N4 N5 106.3(6) . . ?
N5 N4 Bi1 109.7(4) . . ?
C12 N5 Bi1 148.9(4) . 2_677 ?
C12 N5 N4 105.4(5) . . ?
N4 N5 Bi1 105.7(4) . 2_677 ?
C12 N6 C13 103.7(7) . . ?
H9A C9 H9B 109.5 . . ?
H9A C9 H9C 109.5 . . ?
H9B C9 H9C 109.5 . . ?
C11 C9 H9A 109.5 . . ?
C11 C9 H9B 109.5 . . ?
C11 C9 H9C 109.5 . . ?
H10A C10 H10B 109.5 . . ?
H10A C10 H10C 109.5 . . ?
H10B C10 H10C 109.5 . . ?
C11 C10 H10A 109.5 . . ?
C11 C10 H10B 109.5 . . ?
C11 C10 H10C 109.5 . . ?
C12 C11 H11 91.5 . . ?
C9 C11 C12 114.1(17) . . ?
C9 C11 C10 134.4(19) . . ?
C9 C11 H11 91.5 . . ?
C10 C11 C12 111.3(13) . . ?
C10 C11 H11 91.5 . . ?
H9'A C9' H9'B 109.5 . . ?
H9'A C9' H9'C 109.5 . . ?
H9'B C9' H9'C 109.5 . . ?
H10D C10' H10E 109.5 . . ?
H10D C10' H10F 109.5 . . ?
H10E C10' H10F 109.5 . . ?
C13 C14 H14 104.9 . . ?
C13 C14 C16 111.2(10) . . ?
C15 C14 C13 115.0(9) . . ?
C15 C14 H14 104.9 . . ?
C15 C14 C16 114.7(10) . . ?
C16 C14 H14 104.9 . . ?
C14 C15 H15A 109.5 . . ?
C14 C15 H15B 109.5 . . ?
C14 C15 H15C 109.5 . . ?
H15A C15 H15B 109.5 . . ?
H15A C15 H15C 109.5 . . ?
H15B C15 H15C 109.5 . . ?
C14 C16 H16A 109.5 . . ?
C14 C16 H16B 109.5 . . ?
C14 C16 H16C 109.5 . . ?
H16A C16 H16B 109.5 . . ?
H16A C16 H16C 109.5 . . ?
H16B C16 H16C 109.5 . . ?
H16D C16' H16E 109.5 . . ?
H16D C16' H16F 109.5 . . ?
H16E C16' H16F 109.5 . . ?
C5 C6 H6 107.3 . . ?
C7 C6 C5 111.6(11) . . ?
C7 C6 H6 107.3 . . ?
C7 C6 C8 109.6(13) . . ?
C8 C6 C5 113.6(11) . . ?
C8 C6 H6 107.3 . . ?
C6 C7 H7A 109.5 . . ?
C6 C7 H7B 109.5 . . ?
C6 C7 H7C 109.5 . . ?
H7A C7 H7B 109.5 . . ?
H7A C7 H7C 109.5 . . ?
H7B C7 H7C 109.5 . . ?
C6 C8 H8A 109.5 . . ?
C6 C8 H8B 109.5 . . ?
C6 C8 H8C 109.5 . . ?
H8A C8 H8B 109.5 . . ?
H8A C8 H8C 109.5 . . ?
H8B C8 H8C 109.5 . . ?

loop_
_geom_bond_atom_site_label_1
_geom_bond_atom_site_label_2
_geom_bond_distance
_geom_bond_site_symmetry_2
_geom_bond_publ_flag
Bi1 Bi1 2.8650(4) 2_677 ?
Bi1 N1 2.472(5) . ?
Bi1 N2 2.417(5) 2_677 ?
Bi1 N4 2.402(5) . ?
Bi1 N5 2.484(6) 2_677 ?
C1 H1A 0.9600 . ?
C1 H1B 0.9600 . ?
C1 H1C 0.9600 . ?
C1 C2 1.416(12) . ?
C2 H2 0.9800 . ?
C2 C3 1.441(11) . ?
C2 C4 1.526(9) . ?
C3 H3A 0.9600 . ?
C3 H3B 0.9600 . ?
C3 H3C 0.9600 . ?
C4 N1 1.308(8) . ?
C4 N3 1.363(9) . ?
C5 N2 1.313(8) . ?
C5 N3 1.327(8) . ?
C5 C6 1.501(12) . ?
C12 N5 1.330(9) . ?
C12 N6 1.336(9) . ?
C12 C11 1.491(12) . ?
C13 N4 1.321(8) . ?
C13 N6 1.341(10) . ?
C13 C14 1.493(11) . ?
N1 N2 1.387(6) . ?
N2 Bi1 2.417(5) 2_677 ?
N4 N5 1.381(6) . ?
N5 Bi1 2.484(6) 2_677 ?
C9 H9A 0.9600 . ?
C9 H9B 0.9600 . ?
C9 H9C 0.9600 . ?
C9 C11 1.31(3) . ?
C10 H10A 0.9600 . ?
C10 H10B 0.9600 . ?
C10 H10C 0.9600 . ?
C10 C11 1.44(2) . ?
C11 H11 0.9800 . ?
C9' H9'A 0.9600 . ?
C9' H9'B 0.9600 . ?
C9' H9'C 0.9600 . ?
C10' H10D 0.9600 . ?
C10' H10E 0.9600 . ?
C10' H10F 0.9600 . ?
C14 H14 0.9800 . ?
C14 C15 1.407(13) . ?
C14 C16 1.54(2) . ?
C15 H15A 0.9600 . ?
C15 H15B 0.9600 . ?
C15 H15C 0.9600 . ?
C16 H16A 0.9600 . ?
C16 H16B 0.9600 . ?
C16 H16C 0.9600 . ?
C16' H16D 0.9600 . ?
C16' H16E 0.9600 . ?
C16' H16F 0.9600 . ?
C6 H6 0.9800 . ?
C6 C7 1.395(16) . ?
C6 C8 1.397(16) . ?
C7 H7A 0.9600 . ?
C7 H7B 0.9600 . ?
C7 H7C 0.9600 . ?
C8 H8A 0.9600 . ?
C8 H8B 0.9600 . ?
C8 H8C 0.9600 . ?
